data_8105221
loop_
_publ_author_name
'Xi-Shi, Tai'
'Xiao-Jing, Zhou'
'Li-Li, Liu'
'Shu-Hua, Cao'
'Li-Hua, Wang'

_publ_section_title
;
 The crystal structure of
 (E)-2-(((2-(1H-indol-3-yl)ethyl)iminio)methyl)-6-bromophenolate,
 C17H15N2BrO
;
_journal_issue 3
_journal_name_full 'Zeitschrift f\"ur Kristallographie - New Crystal Structures'
_journal_page_first 571
_journal_page_last 572
_journal_paper_doi 10.1515/ncrs-2019-0817
_journal_volume 235
_journal_year 2020
_chemical_formula_moiety 'C17 H15 Br N2 O'
_chemical_formula_sum 'C17 H15 Br N2 O'
_chemical_formula_weight 343.22
_chemical_name_systematic
;
(<i>E<i>)-2-(((2-(1H-indol-3-yl)ethyl)iminio)methyl)-6-bromophenolate
;
_space_group_crystal_system monoclinic
_space_group_IT_number 14
_space_group_name_Hall '-P 2yn'
_space_group_name_H-M_alt 'P 1 21/n 1'
_atom_sites_solution_hydrogens geom
_atom_sites_solution_primary dual
_cell_angle_alpha 90
_cell_angle_beta 92.580(9)
_cell_angle_gamma 90
_cell_formula_units_Z 4
_cell_length_a 8.9886(8)
_cell_length_b 8.2159(7)
_cell_length_c 20.164(2)
_cell_measurement_reflns_used 2362
_cell_measurement_temperature 100.00(10)
_cell_measurement_theta_max 27.5490
_cell_measurement_theta_min 2.6490
_cell_volume 1487.6(2)
_computing_cell_refinement 'CrysAlisPro 1.171.38.43f (Rigaku OD, 2015)'
_computing_data_collection 'CrysAlisPro 1.171.38.43f (Rigaku OD, 2015)'
_computing_data_reduction 'CrysAlisPro 1.171.38.43f (Rigaku OD, 2015)'
_computing_molecular_graphics 'Olex2 1.3-alpha (Dolomanov et al., 2009)'
_computing_publication_material 'Olex2 1.3-alpha (Dolomanov et al., 2009)'
_computing_structure_refinement 'ShelXL 2018/3 (Sheldrick, 2015)'
_computing_structure_solution 'ShelXT n/a (Sheldrick, 2015)'
_diffrn_ambient_environment N~2~
_diffrn_ambient_temperature 100.00(10)
_diffrn_detector 'CCD plate'
_diffrn_detector_area_resol_mean 5.2684
_diffrn_detector_type AtlasS2
_diffrn_measured_fraction_theta_full 0.999
_diffrn_measured_fraction_theta_max 0.999
_diffrn_measurement_details
;
List of Runs (angles in degrees, time in seconds):

  # Type    Start    End  Width  t~exp~   \w     \q     \k     \f   Frames
--------------------------------------------------------------------------
  1  \w     35.00  64.00   1.00    5.00    --   11.74 178.00 -30.00   29
  2  \w    -68.00  53.00   1.00    5.00    --   11.74 -19.00  90.00  121
  3  \w     15.00  58.00   1.00    5.00    --   11.74  37.00 120.00   43
;
_diffrn_measurement_device 'four-circle diffractometer'
_diffrn_measurement_device_type 'SuperNova, Dual, Cu at zero, AtlasS2'
_diffrn_measurement_method '\w scans'
_diffrn_orient_matrix_type 'CrysAlisPro convention (1999,Acta A55,543-557)'
_diffrn_orient_matrix_UB_11 -0.0271421000
_diffrn_orient_matrix_UB_12 0.0028166000
_diffrn_orient_matrix_UB_13 0.0324417000
_diffrn_orient_matrix_UB_21 0.0606468000
_diffrn_orient_matrix_UB_22 0.0505826000
_diffrn_orient_matrix_UB_23 0.0103890000
_diffrn_orient_matrix_UB_31 -0.0427198000
_diffrn_orient_matrix_UB_32 0.0699495000
_diffrn_orient_matrix_UB_33 -0.0088633000
_diffrn_radiation_monochromator mirror
_diffrn_radiation_probe x-ray
_diffrn_radiation_type 'Mo K\a'
_diffrn_radiation_wavelength 0.71073
_diffrn_reflns_av_R_equivalents 0.0357
_diffrn_reflns_av_unetI/netI 0.0538
_diffrn_reflns_Laue_measured_fraction_full 0.999
_diffrn_reflns_Laue_measured_fraction_max 0.999
_diffrn_reflns_limit_h_max 10
_diffrn_reflns_limit_h_min -10
_diffrn_reflns_limit_k_max 9
_diffrn_reflns_limit_k_min -9
_diffrn_reflns_limit_l_max 17
_diffrn_reflns_limit_l_min -23
_diffrn_reflns_number 6287
_diffrn_reflns_point_group_measured_fraction_full 0.999
_diffrn_reflns_point_group_measured_fraction_max 0.999
_diffrn_reflns_theta_full 24.998
_diffrn_reflns_theta_max 24.998
_diffrn_reflns_theta_min 2.441
_diffrn_source 'micro-focus sealed X-ray tube'
_diffrn_source_type 'SuperNova (Mo) X-ray Source'
_exptl_absorpt_coefficient_mu 2.763
_exptl_absorpt_correction_T_max 1.00000
_exptl_absorpt_correction_T_min 0.57219
_exptl_absorpt_correction_type multi-scan
_exptl_absorpt_process_details
;
CrysAlisPro 1.171.38.43f (Rigaku Oxford Diffraction, 2015)
Empirical absorption correction using spherical harmonics,
 implemented in SCALE3 ABSPACK scaling algorithm.
;
_exptl_crystal_colour colourless
_exptl_crystal_colour_primary colourless
_exptl_crystal_density_diffrn 1.532
_exptl_crystal_description block
_exptl_crystal_F_000 696
_exptl_crystal_size_max 0.12
_exptl_crystal_size_mid 0.1
_exptl_crystal_size_min 0.08
_refine_diff_density_max 0.465
_refine_diff_density_min -0.370
_refine_diff_density_rms 0.084
_refine_ls_extinction_coef .
_refine_ls_extinction_method none
_refine_ls_goodness_of_fit_ref 1.050
_refine_ls_hydrogen_treatment constr
_refine_ls_matrix_type full
_refine_ls_number_parameters 190
_refine_ls_number_reflns 2621
_refine_ls_number_restraints 0
_refine_ls_restrained_S_all 1.050
_refine_ls_R_factor_all 0.0493
_refine_ls_R_factor_gt 0.0370
_refine_ls_shift/su_max 0.001
_refine_ls_shift/su_mean 0.000
_refine_ls_structure_factor_coef Fsqd
_refine_ls_weighting_details 'w=1/[\s^2^(Fo^2^)+(0.0197P)^2^+1.2468P] where P=(Fo^2^+2Fc^2^)/3'
_refine_ls_weighting_scheme calc
_refine_ls_wR_factor_gt 0.0666
_refine_ls_wR_factor_ref 0.0716
_reflns_Friedel_coverage 0.000
_reflns_Friedel_fraction_full .
_reflns_Friedel_fraction_max .
_reflns_number_gt 2215
_reflns_number_total 2621
_reflns_threshold_expression 'I > 2\s(I)'
_cod_data_source_file suppl_ncrs-2019-0817_suppl.cif
_cod_data_source_block w6
_cod_database_code 8105221
_shelx_space_group_comment
;
The symmetry employed for this shelxl refinement is uniquely defined
by the following loop, which should always be used as a source of
symmetry information in preference to the above space-group names.
They are only intended as comments.
;
_shelx_estimated_absorpt_t_max 0.809
_shelx_estimated_absorpt_t_min 0.733
_reflns_odcompleteness_completeness 99.88
_reflns_odcompleteness_iscentric 1
_reflns_odcompleteness_theta 26.32
_olex2_refinement_description
;
1. Fixed Uiso
 At 1.2 times of:
  All C(H) groups, All C(H,H) groups, All N(H) groups
2.a Secondary CH2 refined with riding coordinates:
 C10(H10A,H10B), C9(H9A,H9B)
2.b Aromatic/amide H refined with riding coordinates:
 N1(H1), N2(H2), C5(H5), C16(H16), C11(H11), C17(H17), C8(H8), C15(H15),
 C2(H2A), C6(H6), C7(H7)
;

loop_
_space_group_symop_operation_xyz
'x, y, z'
'-x+1/2, y+1/2, -z+1/2'
'-x, -y, -z'
'x-1/2, -y-1/2, z-1/2'

loop_
_atom_site_label
_atom_site_type_symbol
_atom_site_fract_x
_atom_site_fract_y
_atom_site_fract_z
_atom_site_U_iso_or_equiv
_atom_site_adp_type
_atom_site_occupancy
_atom_site_site_symmetry_order
_atom_site_calc_flag
_atom_site_refinement_flags_posn
_atom_site_refinement_flags_adp
_atom_site_refinement_flags_occupancy
_atom_site_disorder_assembly
_atom_site_disorder_group
Br1 Br 0.01093(3) 0.71888(4) 0.43099(2) 0.02124(12) Uani 1 1 d . . . . .
O1 O 0.1602(2) 0.7267(2) 0.29932(10) 0.0162(5) Uani 1 1 d . . . . .
N1 N 0.8847(3) 0.6616(3) 0.23417(12) 0.0157(6) Uani 1 1 d . . . . .
H1 H 0.947906 0.658987 0.267466 0.019 Uiso 1 1 calc R U . . .
N2 N 0.3544(3) 0.6513(3) 0.21366(12) 0.0141(6) Uani 1 1 d . . . . .
H2 H 0.276789 0.705076 0.224102 0.017 Uiso 1 1 calc R U . . .
C13 C 0.2326(3) 0.6338(4) 0.34117(15) 0.0135(7) Uani 1 1 d . . . . .
C3 C 0.8961(3) 0.5768(4) 0.17582(15) 0.0134(7) Uani 1 1 d . . . . .
C5 C 0.7512(3) 0.5417(4) 0.07184(15) 0.0166(7) Uani 1 1 d . . . . .
H5 H 0.668476 0.564892 0.044124 0.020 Uiso 1 1 calc R U . . .
C14 C 0.1885(3) 0.6102(4) 0.40787(15) 0.0164(7) Uani 1 1 d . . . . .
C16 C 0.3954(3) 0.4322(4) 0.43483(16) 0.0195(8) Uani 1 1 d . . . . .
H16 H 0.448111 0.367470 0.465543 0.023 Uiso 1 1 calc R U . . .
C4 C 0.7677(3) 0.6123(4) 0.13503(15) 0.0136(7) Uani 1 1 d . . . . .
C11 C 0.4157(3) 0.5583(4) 0.25873(15) 0.0150(7) Uani 1 1 d . . . . .
H11 H 0.497701 0.496423 0.247834 0.018 Uiso 1 1 calc R U . . .
C17 C 0.4424(3) 0.4483(4) 0.37139(16) 0.0172(7) Uani 1 1 d . . . . .
H17 H 0.527679 0.393752 0.359253 0.021 Uiso 1 1 calc R U . . .
C12 C 0.3639(3) 0.5457(3) 0.32437(15) 0.0129(7) Uani 1 1 d . . . . .
C8 C 1.0064(3) 0.4704(4) 0.15503(16) 0.0174(7) Uani 1 1 d . . . . .
H8 H 1.090189 0.446843 0.182052 0.021 Uiso 1 1 calc R U . . .
C10 C 0.4053(3) 0.6728(4) 0.14673(15) 0.0172(7) Uani 1 1 d . . . . .
H10A H 0.323313 0.711241 0.117981 0.021 Uiso 1 1 calc R U . . .
H10B H 0.437816 0.568835 0.129798 0.021 Uiso 1 1 calc R U . . .
C15 C 0.2665(3) 0.5151(4) 0.45276(16) 0.0195(7) Uani 1 1 d . . . . .
H15 H 0.233917 0.505002 0.495698 0.023 Uiso 1 1 calc R U . . .
C1 C 0.6801(3) 0.7261(4) 0.17092(15) 0.0139(7) Uani 1 1 d . . . . .
C2 C 0.7550(3) 0.7515(4) 0.23043(16) 0.0160(7) Uani 1 1 d . . . . .
H2A H 0.723078 0.819791 0.263725 0.019 Uiso 1 1 calc R U . . .
C9 C 0.5341(3) 0.7949(4) 0.14547(15) 0.0168(7) Uani 1 1 d . . . . .
H9A H 0.544085 0.832008 0.100221 0.020 Uiso 1 1 calc R U . . .
H9B H 0.509991 0.888733 0.172146 0.020 Uiso 1 1 calc R U . . .
C6 C 0.8598(4) 0.4375(4) 0.05173(16) 0.0224(8) Uani 1 1 d . . . . .
H6 H 0.849814 0.389411 0.010017 0.027 Uiso 1 1 calc R U . . .
C7 C 0.9858(3) 0.4023(4) 0.09310(16) 0.0215(8) Uani 1 1 d . . . . .
H7 H 1.057218 0.330888 0.078108 0.026 Uiso 1 1 calc R U . . .

loop_
_atom_site_aniso_label
_atom_site_aniso_U_11
_atom_site_aniso_U_22
_atom_site_aniso_U_33
_atom_site_aniso_U_23
_atom_site_aniso_U_13
_atom_site_aniso_U_12
Br1 0.02002(18) 0.02356(19) 0.0207(2) -0.00432(15) 0.00676(13) -0.00332(15)
O1 0.0124(10) 0.0196(11) 0.0165(12) 0.0009(10) -0.0003(9) 0.0034(10)
N1 0.0142(13) 0.0169(14) 0.0154(15) 0.0015(12) -0.0042(11) 0.0008(12)
N2 0.0094(12) 0.0172(13) 0.0157(14) 0.0006(12) 0.0003(11) 0.0031(11)
C13 0.0114(15) 0.0121(16) 0.0168(17) -0.0003(14) -0.0026(13) -0.0073(14)
C3 0.0115(15) 0.0126(16) 0.0163(17) 0.0039(14) 0.0024(13) -0.0052(14)
C5 0.0174(16) 0.0162(16) 0.0161(17) 0.0057(14) 0.0006(14) 0.0018(14)
C14 0.0145(16) 0.0166(16) 0.0182(18) -0.0043(14) 0.0005(14) -0.0049(14)
C16 0.0208(17) 0.0155(17) 0.0214(19) 0.0042(15) -0.0080(15) -0.0041(15)
C4 0.0129(15) 0.0119(16) 0.0161(17) 0.0048(14) 0.0003(13) -0.0019(14)
C11 0.0085(14) 0.0126(16) 0.0238(19) -0.0026(14) -0.0023(14) -0.0008(13)
C17 0.0138(16) 0.0115(16) 0.0261(19) -0.0019(15) -0.0030(14) -0.0035(14)
C12 0.0121(15) 0.0107(15) 0.0155(17) -0.0014(13) -0.0028(13) -0.0020(13)
C8 0.0123(15) 0.0164(17) 0.0235(19) 0.0086(15) 0.0012(14) 0.0017(14)
C10 0.0145(15) 0.0245(18) 0.0126(17) -0.0001(14) 0.0006(13) 0.0083(15)
C15 0.0237(17) 0.0190(17) 0.0156(18) 0.0016(15) -0.0001(14) -0.0119(16)
C1 0.0128(15) 0.0113(15) 0.0177(17) 0.0038(14) 0.0031(13) -0.0030(14)
C2 0.0169(16) 0.0138(17) 0.0175(17) 0.0006(14) 0.0036(13) 0.0010(14)
C9 0.0174(16) 0.0187(17) 0.0144(17) 0.0018(14) 0.0033(13) 0.0023(15)
C6 0.0279(18) 0.0204(18) 0.0191(19) -0.0024(15) 0.0046(15) 0.0024(16)
C7 0.0205(17) 0.0185(17) 0.026(2) 0.0039(15) 0.0068(15) 0.0099(15)

loop_
_atom_type_symbol
_atom_type_description
_atom_type_scat_dispersion_real
_atom_type_scat_dispersion_imag
_atom_type_scat_source
C C 0.0033 0.0016 'International Tables Vol C Tables 4.2.6.8 and 6.1.1.4'
H H 0.0000 0.0000 'International Tables Vol C Tables 4.2.6.8 and 6.1.1.4'
Br Br -0.2901 2.4595 'International Tables Vol C Tables 4.2.6.8 and 6.1.1.4'
N N 0.0061 0.0033 'International Tables Vol C Tables 4.2.6.8 and 6.1.1.4'
O O 0.0106 0.0060 'International Tables Vol C Tables 4.2.6.8 and 6.1.1.4'

loop_
_geom_angle_atom_site_label_1
_geom_angle_atom_site_label_2
_geom_angle_atom_site_label_3
_geom_angle
_geom_angle_site_symmetry_1
_geom_angle_site_symmetry_3
C3 N1 H1 125.7 . .
C3 N1 C2 108.7(2) . .
C2 N1 H1 125.7 . .
C11 N2 H2 117.2 . .
C11 N2 C10 125.6(3) . .
C10 N2 H2 117.2 . .
O1 C13 C14 122.8(3) . .
O1 C13 C12 122.5(3) . .
C14 C13 C12 114.7(3) . .
N1 C3 C4 107.6(3) . .
N1 C3 C8 130.8(3) . .
C8 C3 C4 121.6(3) . .
C4 C5 H5 120.7 . .
C6 C5 H5 120.7 . .
C6 C5 C4 118.6(3) . .
C13 C14 Br1 115.9(2) . .
C15 C14 Br1 121.1(2) . .
C15 C14 C13 123.0(3) . .
C17 C16 H16 120.5 . .
C17 C16 C15 119.1(3) . .
C15 C16 H16 120.5 . .
C3 C4 C1 107.0(3) . .
C5 C4 C3 119.5(3) . .
C5 C4 C1 133.5(3) . .
N2 C11 H11 118.3 . .
N2 C11 C12 123.3(3) . .
C12 C11 H11 118.3 . .
C16 C17 H17 119.4 . .
C16 C17 C12 121.1(3) . .
C12 C17 H17 119.4 . .
C11 C12 C13 119.2(3) . .
C17 C12 C13 121.3(3) . .
C17 C12 C11 119.5(3) . .
C3 C8 H8 121.3 . .
C7 C8 C3 117.3(3) . .
C7 C8 H8 121.3 . .
N2 C10 H10A 109.4 . .
N2 C10 H10B 109.4 . .
N2 C10 C9 111.4(2) . .
H10A C10 H10B 108.0 . .
C9 C10 H10A 109.4 . .
C9 C10 H10B 109.4 . .
C14 C15 C16 120.7(3) . .
C14 C15 H15 119.6 . .
C16 C15 H15 119.6 . .
C4 C1 C9 124.3(3) . .
C2 C1 C4 106.4(3) . .
C2 C1 C9 129.3(3) . .
N1 C2 H2A 124.8 . .
C1 C2 N1 110.4(3) . .
C1 C2 H2A 124.8 . .
C10 C9 H9A 108.9 . .
C10 C9 H9B 108.9 . .
C1 C9 C10 113.4(2) . .
C1 C9 H9A 108.9 . .
C1 C9 H9B 108.9 . .
H9A C9 H9B 107.7 . .
C5 C6 H6 119.4 . .
C5 C6 C7 121.1(3) . .
C7 C6 H6 119.4 . .
C8 C7 C6 121.8(3) . .
C8 C7 H7 119.1 . .
C6 C7 H7 119.1 . .

loop_
_geom_bond_atom_site_label_1
_geom_bond_atom_site_label_2
_geom_bond_distance
_geom_bond_site_symmetry_2
Br1 C14 1.905(3) .
O1 C13 1.292(3) .
N1 H1 0.8600 .
N1 C3 1.375(4) .
N1 C2 1.380(4) .
N2 H2 0.8600 .
N2 C11 1.291(4) .
N2 C10 1.455(4) .
C13 C14 1.432(4) .
C13 C12 1.438(4) .
C3 C4 1.417(4) .
C3 C8 1.400(4) .
C5 H5 0.9300 .
C5 C4 1.402(4) .
C5 C6 1.373(4) .
C14 C15 1.365(4) .
C16 H16 0.9300 .
C16 C17 1.371(4) .
C16 C15 1.405(4) .
C4 C1 1.439(4) .
C11 H11 0.9300 .
C11 C12 1.426(4) .
C17 H17 0.9300 .
C17 C12 1.406(4) .
C8 H8 0.9300 .
C8 C7 1.373(4) .
C10 H10A 0.9700 .
C10 H10B 0.9700 .
C10 C9 1.532(4) .
C15 H15 0.9300 .
C1 C2 1.365(4) .
C1 C9 1.499(4) .
C2 H2A 0.9300 .
C9 H9A 0.9700 .
C9 H9B 0.9700 .
C6 H6 0.9300 .
C6 C7 1.406(4) .
C7 H7 0.9300 .

loop_
_geom_torsion_atom_site_label_1
_geom_torsion_atom_site_label_2
_geom_torsion_atom_site_label_3
_geom_torsion_atom_site_label_4
_geom_torsion
_geom_torsion_site_symmetry_1
_geom_torsion_site_symmetry_2
_geom_torsion_site_symmetry_3
_geom_torsion_site_symmetry_4
Br1 C14 C15 C16 178.5(2) . . . .
O1 C13 C14 Br1 2.1(4) . . . .
O1 C13 C14 C15 -178.4(3) . . . .
O1 C13 C12 C11 -1.2(4) . . . .
O1 C13 C12 C17 178.5(3) . . . .
N1 C3 C4 C5 179.7(3) . . . .
N1 C3 C4 C1 1.5(3) . . . .
N1 C3 C8 C7 179.5(3) . . . .
N2 C11 C12 C13 3.3(4) . . . .
N2 C11 C12 C17 -176.5(3) . . . .
N2 C10 C9 C1 76.4(3) . . . .
C13 C14 C15 C16 -0.9(5) . . . .
C3 N1 C2 C1 0.6(3) . . . .
C3 C4 C1 C2 -1.1(3) . . . .
C3 C4 C1 C9 -179.7(3) . . . .
C3 C8 C7 C6 0.2(5) . . . .
C5 C4 C1 C2 -178.9(3) . . . .
C5 C4 C1 C9 2.5(5) . . . .
C5 C6 C7 C8 -0.3(5) . . . .
C14 C13 C12 C11 178.8(3) . . . .
C14 C13 C12 C17 -1.4(4) . . . .
C16 C17 C12 C13 0.8(4) . . . .
C16 C17 C12 C11 -179.5(3) . . . .
C4 C3 C8 C7 0.4(4) . . . .
C4 C5 C6 C7 -0.4(5) . . . .
C4 C1 C2 N1 0.3(3) . . . .
C4 C1 C9 C10 73.9(4) . . . .
C11 N2 C10 C9 -81.5(4) . . . .
C17 C16 C15 C14 0.1(4) . . . .
C12 C13 C14 Br1 -177.9(2) . . . .
C12 C13 C14 C15 1.6(4) . . . .
C8 C3 C4 C5 -1.1(4) . . . .
C8 C3 C4 C1 -179.2(3) . . . .
C10 N2 C11 C12 177.9(3) . . . .
C15 C16 C17 C12 0.0(4) . . . .
C2 N1 C3 C4 -1.3(3) . . . .
C2 N1 C3 C8 179.5(3) . . . .
C2 C1 C9 C10 -104.4(4) . . . .
C9 C1 C2 N1 178.8(3) . . . .
C6 C5 C4 C3 1.0(4) . . . .
C6 C5 C4 C1 178.6(3) . . . .
